data_7014347
loop_
_publ_author_name
'Zhao, Xiao-Qing'
'Cui, Ping'
'Zhao, Bin'
'Shi, Wei'
'Cheng, Peng'

_publ_section_title
;
 Investigation on structures, luminescent and magnetic properties of
 Ln(III)-M (M = Fe(II)(HS), Co(II)) coordination polymers.
;
_journal_issue 4
_journal_name_full 'Dalton transactions (Cambridge, England : 2003)'
_journal_page_first 805
_journal_page_last 819
_journal_paper_doi 10.1039/c0dt00516a
_journal_volume 40
_journal_year 2011
_chemical_formula_sum 'C21 H28 Co2 Ho N3 O25'
_chemical_formula_weight 1005.25
_chemical_name_systematic
;
?
;
_space_group_IT_number 14
_symmetry_cell_setting monoclinic
_symmetry_space_group_name_Hall '-P 2ybc'
_symmetry_space_group_name_H-M 'P 1 21/c 1'
_atom_sites_solution_hydrogens geom
_atom_sites_solution_primary direct
_atom_sites_solution_secondary difmap
_audit_creation_method SHELXL-97
_cell_angle_alpha 90.00
_cell_angle_beta 110.35(3)
_cell_angle_gamma 90.00
_cell_formula_units_Z 4
_cell_length_a 8.9629(18)
_cell_length_b 24.304(5)
_cell_length_c 18.353(5)
_cell_measurement_reflns_used 6660
_cell_measurement_temperature 293(2)
_cell_measurement_theta_max 27.8445
_cell_measurement_theta_min 1.4499
_cell_volume 3748.4(17)
_computing_cell_refinement CrystalClear
_computing_data_collection CrystalClear
_computing_data_reduction CrystalClear
_computing_molecular_graphics 'Bruker SHELXTL'
_computing_publication_material 'CrystalStructure 3.7.0'
_computing_structure_refinement 'SHELXL-97 (Sheldrick, 1997)'
_computing_structure_solution 'SHELXS-97 (Sheldrick, 1990)'
_diffrn_ambient_temperature 293(2)
_diffrn_detector_area_resol_mean 7.31
_diffrn_measured_fraction_theta_full 0.992
_diffrn_measured_fraction_theta_max 0.992
_diffrn_measurement_device_type 'Rigaku Saturn'
_diffrn_measurement_method \w
_diffrn_radiation_monochromator Confocal
_diffrn_radiation_source 'Rotating Anode'
_diffrn_radiation_type MoK\a
_diffrn_radiation_wavelength 0.71070
_diffrn_reflns_av_R_equivalents 0.0838
_diffrn_reflns_av_sigmaI/netI 0.0863
_diffrn_reflns_limit_h_max 10
_diffrn_reflns_limit_h_min -10
_diffrn_reflns_limit_k_max 28
_diffrn_reflns_limit_k_min -20
_diffrn_reflns_limit_l_max 21
_diffrn_reflns_limit_l_min -21
_diffrn_reflns_number 22751
_diffrn_reflns_theta_full 25.01
_diffrn_reflns_theta_max 25.01
_diffrn_reflns_theta_min 2.37
_exptl_absorpt_coefficient_mu 3.057
_exptl_absorpt_correction_T_max 0.5799
_exptl_absorpt_correction_T_min 0.5799
_exptl_absorpt_correction_type multi-scan
_exptl_absorpt_process_details 'Jacobson, R. (1998) Private communication'
_exptl_crystal_colour red
_exptl_crystal_density_diffrn 1.781
_exptl_crystal_density_method 'not measured'
_exptl_crystal_description prism
_exptl_crystal_F_000 1984
_exptl_crystal_size_max 0.20
_exptl_crystal_size_mid 0.20
_exptl_crystal_size_min 0.20
_refine_diff_density_max 1.603
_refine_diff_density_min -0.983
_refine_diff_density_rms 0.189
_refine_ls_extinction_method none
_refine_ls_goodness_of_fit_ref 1.081
_refine_ls_hydrogen_treatment constr
_refine_ls_matrix_type full
_refine_ls_number_parameters 469
_refine_ls_number_reflns 6557
_refine_ls_number_restraints 0
_refine_ls_restrained_S_all 1.081
_refine_ls_R_factor_all 0.0890
_refine_ls_R_factor_gt 0.0649
_refine_ls_shift/su_max 0.000
_refine_ls_shift/su_mean 0.000
_refine_ls_structure_factor_coef Fsqd
_refine_ls_weighting_details 'calc w=1/[\s^2^(Fo^2^)+(0.0713P)^2^+16.6457P] where P=(Fo^2^+2Fc^2^)/3'
_refine_ls_weighting_scheme calc
_refine_ls_wR_factor_gt 0.1498
_refine_ls_wR_factor_ref 0.1661
_reflns_number_gt 5040
_reflns_number_total 6557
_reflns_threshold_expression >2sigma(I)
_cod_data_source_file C0DT00516A.TXT
_cod_data_source_block 22
_cod_original_cell_volume 3748.4(15)
_cod_original_sg_symbol_H-M P21/c
_cod_database_code 7014347

loop_
_symmetry_equiv_pos_as_xyz
'x, y, z'
'-x, y+1/2, -z+1/2'
'-x, -y, -z'
'x, -y-1/2, z-1/2'

loop_
_atom_site_label
_atom_site_type_symbol
_atom_site_fract_x
_atom_site_fract_y
_atom_site_fract_z
_atom_site_U_iso_or_equiv
_atom_site_adp_type
_atom_site_occupancy
_atom_site_symmetry_multiplicity
_atom_site_calc_flag
_atom_site_refinement_flags
_atom_site_disorder_assembly
_atom_site_disorder_group
Co2 Co 0.99991(16) 0.32987(7) 0.47178(9) 0.0400(4) Uani 1 1 d . . .
Co1 Co 0.07476(15) 0.40412(6) 0.06651(8) 0.0304(3) Uani 1 1 d . . .
Ho1 Ho 0.45733(5) 0.188782(18) 0.41511(2) 0.02186(16) Uani 1 1 d . . .
C1 C 0.3267(11) 0.2748(4) 0.5173(6) 0.031(2) Uani 1 1 d . . .
C2 C 0.4790(11) 0.2542(4) 0.5797(6) 0.030(2) Uani 1 1 d . . .
C3 C 0.5317(11) 0.2740(5) 0.6552(6) 0.032(2) Uani 1 1 d . . .
H3A H 0.4753 0.3007 0.6711 0.038 Uiso 1 1 d R . .
C4 C 0.6721(11) 0.2522(4) 0.7052(5) 0.026(2) Uani 1 1 d . . .
C5 C 0.7518(11) 0.2107(5) 0.6805(5) 0.032(2) Uani 1 1 d . . .
H5 H 0.8458 0.1954 0.7140 0.038 Uiso 1 1 d R . .
C6 C 0.6868(10) 0.1940(4) 0.6039(5) 0.023(2) Uani 1 1 d . . .
C7 C 0.7633(10) 0.1518(4) 0.5684(5) 0.025(2) Uani 1 1 d . . .
C8 C 0.2894(11) 0.0842(4) 0.4686(6) 0.029(2) Uani 1 1 d . . .
C9 C 0.3621(10) 0.0557(4) 0.4191(5) 0.027(2) Uani 1 1 d . . .
C10 C 0.3666(11) -0.0008(4) 0.4126(5) 0.028(2) Uani 1 1 d . . .
H10 H 0.3127 -0.0232 0.4363 0.034 Uiso 1 1 d R . .
C11 C 0.4530(11) -0.0242(4) 0.3710(6) 0.030(2) Uani 1 1 d . . .
C12 C 0.5221(12) 0.0120(5) 0.3304(6) 0.038(3) Uani 1 1 d . . .
H12 H 0.5753 -0.0020 0.2990 0.045 Uiso 1 1 d R . .
C13 C 0.5106(11) 0.0682(4) 0.3399(5) 0.027(2) Uani 1 1 d . . .
C14 C 0.5836(13) 0.1095(5) 0.3025(6) 0.040(3) Uani 1 1 d . . .
C15 C 0.1591(11) 0.2117(4) 0.2542(5) 0.028(2) Uani 1 1 d . . .
C16 C 0.2604(10) 0.2616(4) 0.2586(6) 0.027(2) Uani 1 1 d . . .
C17 C 0.2141(11) 0.3038(4) 0.2046(6) 0.034(2) Uani 1 1 d . . .
H17 H 0.1160 0.3020 0.1646 0.041 Uiso 1 1 d R . .
C18 C 0.3127(11) 0.3484(5) 0.2100(5) 0.030(2) Uani 1 1 d . . .
C19 C 0.4593(11) 0.3478(4) 0.2735(6) 0.031(2) Uani 1 1 d . . .
H19 H 0.5315 0.3764 0.2798 0.037 Uiso 1 1 d R . .
C20 C 0.4941(12) 0.3054(4) 0.3251(6) 0.032(2) Uani 1 1 d . . .
C21 C 0.6469(11) 0.3010(4) 0.3942(6) 0.029(2) Uani 1 1 d . . .
N1 N 0.5526(8) 0.2155(4) 0.5540(4) 0.0253(17) Uani 1 1 d . . .
N2 N 0.4356(9) 0.0899(3) 0.3848(4) 0.0222(16) Uani 1 1 d . . .
N3 N 0.3979(8) 0.2613(3) 0.3182(4) 0.0240(17) Uani 1 1 d . . .
O1 O 0.2422(7) 0.3092(3) 0.5354(4) 0.0394(18) Uani 1 1 d . . .
O2 O 0.2992(8) 0.2540(3) 0.4502(4) 0.0344(17) Uani 1 1 d . . .
O3 O 0.7379(8) 0.2701(3) 0.7794(4) 0.0393(18) Uani 1 1 d . . .
H3 H 0.6729 0.2887 0.7907 0.059 Uiso 1 1 d R . .
O4 O 0.8940(7) 0.1303(3) 0.6098(4) 0.0309(16) Uani 1 1 d . . .
O5 O 0.6931(7) 0.1431(3) 0.4972(4) 0.0312(16) Uani 1 1 d . . .
O6 O 0.3065(7) 0.1367(3) 0.4717(4) 0.0323(16) Uani 1 1 d . . .
O7 O 0.2134(8) 0.0585(3) 0.5039(4) 0.0342(16) Uani 1 1 d . . .
O8 O 0.4627(8) -0.0785(3) 0.3659(4) 0.0372(17) Uani 1 1 d . . .
H8 H 0.5396 -0.0881 0.3504 0.056 Uiso 1 1 d R . .
O9 O 0.5792(8) 0.1588(3) 0.3249(4) 0.0303(15) Uani 1 1 d . . .
O10 O 0.6385(11) 0.0957(4) 0.2526(5) 0.064(3) Uani 1 1 d . . .
O11 O 0.2097(7) 0.1789(3) 0.3118(4) 0.0330(16) Uani 1 1 d . . .
O12 O 0.0349(9) 0.2038(3) 0.1971(4) 0.045(2) Uani 1 1 d . . .
O13 O 0.2793(8) 0.3905(3) 0.1603(4) 0.0377(17) Uani 1 1 d . . .
O14 O 0.6570(7) 0.2591(3) 0.4374(4) 0.0350(17) Uani 1 1 d . . .
O15 O 0.7501(8) 0.3377(3) 0.4067(4) 0.0406(18) Uani 1 1 d . . .
O16 O 0.9456(8) 0.2697(3) 0.5419(4) 0.0404(18) Uani 1 1 d . . .
H16A H 0.9839 0.2882 0.5844 0.048 Uiso 1 1 d R . .
H16B H 0.8437 0.2722 0.5192 0.048 Uiso 1 1 d R . .
O17 O 0.9978(9) 0.2755(5) 0.3864(5) 0.089(4) Uani 1 1 d . . .
H17A H 1.0930 0.2683 0.3870 0.107 Uiso 1 1 d R . .
H17B H 0.9338 0.2478 0.3749 0.107 Uiso 1 1 d R . .
O18 O 1.0598(13) 0.3921(5) 0.4104(6) 0.104(4) Uani 1 1 d . . .
H18A H 1.1339 0.4038 0.4509 0.124 Uiso 1 1 d R . .
H18B H 1.0651 0.4022 0.3660 0.124 Uiso 1 1 d R . .
O19 O 0.9993(13) 0.3887(4) 0.5511(7) 0.091(4) Uani 1 1 d . . .
H19A H 1.0974 0.3967 0.5762 0.109 Uiso 1 1 d R . .
H19B H 0.9301 0.4043 0.5670 0.109 Uiso 1 1 d R . .
O20 O 0.0539(10) 0.4800(4) 0.1087(6) 0.060(2) Uani 1 1 d . . .
H20A H -0.0149 0.5024 0.0808 0.072 Uiso 1 1 d R . .
H20B H 0.1138 0.4892 0.1541 0.072 Uiso 1 1 d R . .
O21 O -0.1103(9) 0.4224(5) -0.0398(5) 0.084(4) Uani 1 1 d . . .
H21A H -0.0877 0.4339 -0.0785 0.101 Uiso 1 1 d R . .
H21B H -0.2069 0.4182 -0.0437 0.101 Uiso 1 1 d R . .
O22 O 0.0762(12) 0.3285(4) 0.0175(6) 0.071(3) Uani 1 1 d . . .
H22A H 0.0266 0.2960 0.0107 0.085 Uiso 1 1 d R . .
H22B H 0.1651 0.3261 0.0082 0.085 Uiso 1 1 d R . .
O23 O 0.9816(13) 0.1104(6) 0.3299(7) 0.113(5) Uani 1 1 d . . .
O24 O 0.918(3) 0.4192(7) 0.2579(8) 0.204(10) Uani 1 1 d . . .
O25 O 0.805(3) 0.3802(11) 0.6404(18) 0.267(13) Uani 1 1 d . . .

loop_
_atom_site_aniso_label
_atom_site_aniso_U_11
_atom_site_aniso_U_22
_atom_site_aniso_U_33
_atom_site_aniso_U_23
_atom_site_aniso_U_13
_atom_site_aniso_U_12
Co2 0.0251(7) 0.0510(10) 0.0379(8) 0.0026(7) 0.0032(6) 0.0007(7)
Co1 0.0263(7) 0.0326(8) 0.0320(7) 0.0058(6) 0.0097(6) -0.0007(6)
Ho1 0.0191(2) 0.0240(3) 0.0211(2) 0.00147(18) 0.00528(17) 0.00058(19)
C1 0.029(5) 0.035(6) 0.025(5) -0.005(4) 0.005(4) -0.003(5)
C2 0.020(4) 0.033(6) 0.039(6) 0.005(5) 0.012(4) 0.007(4)
C3 0.025(5) 0.039(6) 0.030(5) 0.000(5) 0.008(4) -0.001(5)
C4 0.026(5) 0.034(6) 0.020(5) 0.004(4) 0.009(4) 0.002(4)
C5 0.026(5) 0.045(6) 0.022(5) 0.001(5) 0.005(4) -0.001(5)
C6 0.023(4) 0.026(5) 0.017(4) -0.001(4) 0.004(4) 0.000(4)
C7 0.023(5) 0.030(5) 0.022(5) 0.004(4) 0.005(4) 0.002(4)
C8 0.029(5) 0.025(6) 0.031(5) -0.003(4) 0.007(4) -0.005(5)
C9 0.019(4) 0.029(6) 0.030(5) 0.006(4) 0.004(4) 0.011(4)
C10 0.023(5) 0.030(6) 0.032(5) 0.004(4) 0.012(4) 0.001(4)
C11 0.025(5) 0.025(5) 0.039(6) 0.002(4) 0.009(4) -0.005(4)
C12 0.030(5) 0.042(7) 0.047(6) -0.007(5) 0.021(5) 0.007(5)
C13 0.026(5) 0.026(5) 0.029(5) -0.012(4) 0.011(4) -0.002(4)
C14 0.043(6) 0.047(7) 0.037(6) -0.006(5) 0.022(5) -0.005(6)
C15 0.029(5) 0.031(6) 0.025(5) 0.001(4) 0.011(4) 0.002(5)
C16 0.019(4) 0.024(5) 0.033(5) 0.004(4) 0.003(4) 0.004(4)
C17 0.023(5) 0.045(7) 0.025(5) 0.009(5) -0.003(4) -0.012(5)
C18 0.022(4) 0.042(6) 0.025(5) 0.007(5) 0.006(4) 0.001(5)
C19 0.023(5) 0.029(6) 0.037(6) 0.003(5) 0.005(4) -0.003(4)
C20 0.030(5) 0.033(6) 0.031(5) 0.009(5) 0.006(4) 0.007(5)
C21 0.025(5) 0.025(6) 0.035(6) 0.007(4) 0.008(4) 0.002(4)
N1 0.021(4) 0.035(5) 0.017(4) -0.002(3) 0.003(3) 0.005(4)
N2 0.033(4) 0.012(4) 0.024(4) 0.000(3) 0.013(3) -0.005(3)
N3 0.026(4) 0.022(4) 0.021(4) 0.006(3) 0.004(3) -0.002(4)
O1 0.021(3) 0.052(5) 0.042(4) -0.006(4) 0.006(3) 0.019(3)
O2 0.031(4) 0.043(4) 0.023(4) -0.004(3) 0.002(3) 0.005(3)
O3 0.039(4) 0.052(5) 0.024(4) -0.010(3) 0.008(3) 0.017(4)
O4 0.025(3) 0.029(4) 0.036(4) -0.005(3) 0.007(3) 0.009(3)
O5 0.027(3) 0.037(4) 0.029(4) -0.001(3) 0.010(3) 0.009(3)
O6 0.027(3) 0.038(4) 0.036(4) -0.003(3) 0.015(3) -0.002(3)
O7 0.039(4) 0.031(4) 0.040(4) 0.007(3) 0.023(3) 0.004(3)
O8 0.034(4) 0.028(4) 0.053(5) -0.002(3) 0.020(3) -0.001(3)
O9 0.038(4) 0.029(4) 0.028(4) -0.002(3) 0.017(3) -0.005(3)
O10 0.094(7) 0.053(6) 0.075(6) -0.012(5) 0.067(6) -0.006(5)
O11 0.024(3) 0.034(4) 0.032(4) 0.008(3) -0.002(3) -0.003(3)
O12 0.037(4) 0.049(5) 0.037(4) 0.000(4) -0.004(3) -0.017(4)
O13 0.032(4) 0.035(4) 0.042(4) 0.022(3) 0.006(3) 0.002(3)
O14 0.022(3) 0.042(5) 0.037(4) 0.006(3) 0.005(3) -0.001(3)
O15 0.028(4) 0.042(5) 0.046(4) 0.007(4) 0.004(3) -0.008(4)
O16 0.026(3) 0.050(5) 0.040(4) 0.000(4) 0.005(3) 0.003(4)
O17 0.026(4) 0.154(11) 0.073(7) -0.062(7) -0.002(4) 0.004(6)
O18 0.096(8) 0.125(11) 0.071(7) 0.048(7) 0.004(6) -0.030(8)
O19 0.076(7) 0.062(7) 0.111(9) -0.038(7) 0.004(6) 0.001(6)
O20 0.063(5) 0.042(5) 0.075(6) 0.004(5) 0.025(5) 0.005(5)
O21 0.033(4) 0.140(10) 0.064(6) 0.054(6) -0.005(4) -0.032(6)
O22 0.090(7) 0.047(6) 0.107(8) -0.026(5) 0.073(7) -0.031(5)
O23 0.078(7) 0.157(13) 0.078(8) 0.042(8) -0.005(6) -0.044(8)
O24 0.36(3) 0.137(15) 0.071(9) -0.019(10) 0.024(14) -0.050(17)
O25 0.32(3) 0.20(2) 0.32(3) -0.01(2) 0.17(3) 0.09(2)

loop_
_atom_type_symbol
_atom_type_description
_atom_type_scat_dispersion_real
_atom_type_scat_dispersion_imag
_atom_type_scat_source
C C 0.0033 0.0016 'International Tables Vol C Tables 4.2.6.8 and 6.1.1.4'
H H 0.0000 0.0000 'International Tables Vol C Tables 4.2.6.8 and 6.1.1.4'
Co Co 0.3494 0.9721 'International Tables Vol C Tables 4.2.6.8 and 6.1.1.4'
Ho Ho -0.2175 4.6783 'International Tables Vol C Tables 4.2.6.8 and 6.1.1.4'
N N 0.0061 0.0033 'International Tables Vol C Tables 4.2.6.8 and 6.1.1.4'
O O 0.0106 0.0060 'International Tables Vol C Tables 4.2.6.8 and 6.1.1.4'

loop_
_geom_angle_atom_site_label_1
_geom_angle_atom_site_label_2
_geom_angle_atom_site_label_3
_geom_angle
_geom_angle_site_symmetry_1
_geom_angle_site_symmetry_3
_geom_angle_publ_flag
O19 Co2 O17 175.8(5) . . ?
O19 Co2 O18 86.7(5) . . ?
O17 Co2 O18 89.4(5) . . ?
O19 Co2 O16 89.5(4) . . ?
O17 Co2 O16 94.4(4) . . ?
O18 Co2 O16 175.9(4) . . ?
O19 Co2 O1 91.7(4) . 1_655 ?
O17 Co2 O1 90.2(3) . 1_655 ?
O18 Co2 O1 93.6(4) . 1_655 ?
O16 Co2 O1 84.8(3) . 1_655 ?
O19 Co2 O15 94.2(4) . . ?
O17 Co2 O15 84.3(3) . . ?
O18 Co2 O15 92.9(4) . . ?
O16 Co2 O15 89.1(3) . . ?
O1 Co2 O15 171.5(3) 1_655 . ?
O20 Co1 O22 175.1(4) . . ?
O20 Co1 O13 90.0(3) . . ?
O22 Co1 O13 94.8(4) . . ?
O20 Co1 O21 90.8(4) . . ?
O22 Co1 O21 84.6(5) . . ?
O13 Co1 O21 170.5(3) . . ?
O20 Co1 O7 88.2(3) . 4_565 ?
O22 Co1 O7 92.9(3) . 4_565 ?
O13 Co1 O7 90.2(3) . 4_565 ?
O21 Co1 O7 80.4(3) . 4_565 ?
O20 Co1 O4 91.7(3) . 4_465 ?
O22 Co1 O4 86.3(3) . 4_465 ?
O13 Co1 O4 100.9(3) . 4_465 ?
O21 Co1 O4 88.5(3) . 4_465 ?
O7 Co1 O4 168.9(3) 4_565 4_465 ?
O6 Ho1 O2 75.4(2) . . ?
O6 Ho1 O11 77.1(2) . . ?
O2 Ho1 O11 78.6(2) . . ?
O6 Ho1 O9 128.0(2) . . ?
O2 Ho1 O9 148.8(2) . . ?
O11 Ho1 O9 86.7(2) . . ?
O6 Ho1 O5 89.4(2) . . ?
O2 Ho1 O5 128.4(2) . . ?
O11 Ho1 O5 146.0(2) . . ?
O9 Ho1 O5 77.2(2) . . ?
O6 Ho1 O14 145.0(2) . . ?
O2 Ho1 O14 87.6(2) . . ?
O11 Ho1 O14 129.8(2) . . ?
O9 Ho1 O14 80.9(2) . . ?
O5 Ho1 O14 77.3(2) . . ?
O6 Ho1 N3 134.7(2) . . ?
O2 Ho1 N3 73.3(2) . . ?
O11 Ho1 N3 65.3(2) . . ?
O9 Ho1 N3 75.6(2) . . ?
O5 Ho1 N3 135.8(2) . . ?
O14 Ho1 N3 64.5(2) . . ?
O6 Ho1 N2 63.8(2) . . ?
O2 Ho1 N2 135.2(2) . . ?
O11 Ho1 N2 75.1(2) . . ?
O9 Ho1 N2 64.2(2) . . ?
O5 Ho1 N2 70.9(2) . . ?
O14 Ho1 N2 136.8(2) . . ?
N3 Ho1 N2 124.3(2) . . ?
O6 Ho1 N1 74.4(2) . . ?
O2 Ho1 N1 64.4(2) . . ?
O11 Ho1 N1 137.7(2) . . ?
O9 Ho1 N1 135.7(2) . . ?
O5 Ho1 N1 64.0(2) . . ?
O14 Ho1 N1 70.6(2) . . ?
N3 Ho1 N1 118.2(3) . . ?
N2 Ho1 N1 117.4(3) . . ?
O1 C1 O2 126.3(9) . . ?
O1 C1 C2 119.1(9) . . ?
O2 C1 C2 114.6(9) . . ?
N1 C2 C3 124.3(9) . . ?
N1 C2 C1 113.0(8) . . ?
C3 C2 C1 122.7(9) . . ?
C4 C3 C2 116.6(9) . . ?
C4 C3 H3A 121.9 . . ?
C2 C3 H3A 121.5 . . ?
O3 C4 C3 121.7(9) . . ?
O3 C4 C5 117.6(8) . . ?
C3 C4 C5 120.7(9) . . ?
C6 C5 C4 117.3(9) . . ?
C6 C5 H5 121.3 . . ?
C4 C5 H5 121.3 . . ?
N1 C6 C5 122.8(9) . . ?
N1 C6 C7 114.0(8) . . ?
C5 C6 C7 123.2(8) . . ?
O5 C7 O4 125.4(9) . . ?
O5 C7 C6 115.3(8) . . ?
O4 C7 C6 119.2(8) . . ?
O7 C8 O6 123.2(9) . . ?
O7 C8 C9 121.5(9) . . ?
O6 C8 C9 115.2(9) . . ?
N2 C9 C10 122.7(9) . . ?
N2 C9 C8 113.2(9) . . ?
C10 C9 C8 123.9(9) . . ?
C9 C10 C11 119.6(9) . . ?
C9 C10 H10 120.4 . . ?
C11 C10 H10 120.0 . . ?
O8 C11 C10 120.6(9) . . ?
O8 C11 C12 121.7(9) . . ?
C10 C11 C12 117.6(9) . . ?
C13 C12 C11 118.5(9) . . ?
C13 C12 H12 121.0 . . ?
C11 C12 H12 120.5 . . ?
N2 C13 C12 122.8(9) . . ?
N2 C13 C14 114.4(9) . . ?
C12 C13 C14 122.9(9) . . ?
O10 C14 O9 124.4(10) . . ?
O10 C14 C13 120.9(11) . . ?
O9 C14 C13 114.7(8) . . ?
O12 C15 O11 123.9(9) . . ?
O12 C15 C16 121.0(9) . . ?
O11 C15 C16 115.2(8) . . ?
N3 C16 C17 123.4(9) . . ?
N3 C16 C15 114.3(8) . . ?
C17 C16 C15 122.3(8) . . ?
C18 C17 C16 120.3(8) . . ?
C18 C17 H17 119.9 . . ?
C16 C17 H17 119.7 . . ?
O13 C18 C17 124.6(8) . . ?
O13 C18 C19 119.5(9) . . ?
C17 C18 C19 115.8(9) . . ?
C20 C19 C18 120.2(9) . . ?
C20 C19 H19 120.0 . . ?
C18 C19 H19 119.9 . . ?
N3 C20 C19 123.4(9) . . ?
N3 C20 C21 112.5(8) . . ?
C19 C20 C21 124.0(9) . . ?
O15 C21 O14 124.7(9) . . ?
O15 C21 C20 120.0(9) . . ?
O14 C21 C20 115.2(9) . . ?
C2 N1 C6 118.2(8) . . ?
C2 N1 Ho1 121.1(6) . . ?
C6 N1 Ho1 120.5(6) . . ?
C13 N2 C9 118.4(8) . . ?
C13 N2 Ho1 120.4(6) . . ?
C9 N2 Ho1 120.8(6) . . ?
C16 N3 C20 116.8(8) . . ?
C16 N3 Ho1 120.5(6) . . ?
C20 N3 Ho1 122.4(6) . . ?
C1 O1 Co2 127.4(6) . 1_455 ?
C1 O2 Ho1 126.7(6) . . ?
C4 O3 H3 109.4 . . ?
C7 O4 Co1 125.7(6) . 4_666 ?
C7 O5 Ho1 126.1(6) . . ?
C8 O6 Ho1 126.6(6) . . ?
C8 O7 Co1 125.5(7) . 4_566 ?
C11 O8 H8 111.7 . . ?
C14 O9 Ho1 125.7(6) . . ?
C15 O11 Ho1 124.3(6) . . ?
C18 O13 Co1 128.1(6) . . ?
C21 O14 Ho1 125.1(6) . . ?
C21 O15 Co2 127.0(7) . . ?
Co2 O16 H16A 95.0 . . ?
Co2 O16 H16B 94.9 . . ?
H16A O16 H16B 114.9 . . ?
Co2 O17 H17A 112.1 . . ?
Co2 O17 H17B 121.4 . . ?
H17A O17 H17B 114.2 . . ?
Co2 O18 H18A 92.4 . . ?
Co2 O18 H18B 146.0 . . ?
H18A O18 H18B 116.2 . . ?
Co2 O19 H19A 106.5 . . ?
Co2 O19 H19B 137.1 . . ?
H19A O19 H19B 116.2 . . ?
Co1 O20 H20A 119.8 . . ?
Co1 O20 H20B 120.2 . . ?
H20A O20 H20B 120.0 . . ?
Co1 O21 H21A 120.0 . . ?
Co1 O21 H21B 120.0 . . ?
H21A O21 H21B 120.0 . . ?
Co1 O22 H22A 140.9 . . ?
Co1 O22 H22B 106.9 . . ?
H22A O22 H22B 111.0 . . ?

loop_
_geom_bond_atom_site_label_1
_geom_bond_atom_site_label_2
_geom_bond_distance
_geom_bond_site_symmetry_2
_geom_bond_publ_flag
Co2 O19 2.042(10) . ?
Co2 O17 2.044(9) . ?
Co2 O18 2.064(10) . ?
Co2 O16 2.114(7) . ?
Co2 O1 2.137(6) 1_655 ?
Co2 O15 2.148(7) . ?
Co1 O20 2.033(9) . ?
Co1 O22 2.049(9) . ?
Co1 O13 2.059(7) . ?
Co1 O21 2.122(8) . ?
Co1 O7 2.164(7) 4_565 ?
Co1 O4 2.203(6) 4_465 ?
Ho1 O6 2.343(6) . ?
Ho1 O2 2.360(7) . ?
Ho1 O11 2.377(6) . ?
Ho1 O9 2.392(6) . ?
Ho1 O5 2.398(6) . ?
Ho1 O14 2.404(7) . ?
Ho1 N3 2.429(7) . ?
Ho1 N2 2.459(7) . ?
Ho1 N1 2.477(7) . ?
C1 O1 1.247(12) . ?
C1 O2 1.274(11) . ?
C1 C2 1.529(13) . ?
C2 N1 1.326(12) . ?
C2 C3 1.384(14) . ?
C3 C4 1.380(13) . ?
C3 H3A 0.9300 . ?
C4 O3 1.353(11) . ?
C4 C5 1.401(14) . ?
C5 C6 1.382(13) . ?
C5 H5 0.9301 . ?
C6 N1 1.339(11) . ?
C6 C7 1.503(13) . ?
C7 O5 1.256(11) . ?
C7 O4 1.266(11) . ?
C8 O7 1.256(11) . ?
C8 O6 1.283(11) . ?
C8 C9 1.463(13) . ?
C9 N2 1.345(12) . ?
C9 C10 1.381(14) . ?
C10 C11 1.384(13) . ?
C10 H10 0.9299 . ?
C11 O8 1.329(12) . ?
C11 C12 1.426(14) . ?
C12 C13 1.385(14) . ?
C12 H12 0.9302 . ?
C13 N2 1.340(11) . ?
C13 C14 1.490(15) . ?
C14 O10 1.227(12) . ?
C14 O9 1.271(13) . ?
C15 O12 1.251(11) . ?
C15 O11 1.274(11) . ?
C15 C16 1.500(13) . ?
C16 N3 1.333(11) . ?
C16 C17 1.386(13) . ?
C17 C18 1.381(14) . ?
C17 H17 0.9300 . ?
C18 O13 1.334(12) . ?
C18 C19 1.422(13) . ?
C19 C20 1.358(14) . ?
C19 H19 0.9301 . ?
C20 N3 1.353(13) . ?
C20 C21 1.513(13) . ?
C21 O15 1.247(12) . ?
C21 O14 1.274(11) . ?
O1 Co2 2.137(6) 1_455 ?
O3 H3 0.8201 . ?
O4 Co1 2.203(6) 4_666 ?
O7 Co1 2.164(7) 4_566 ?
O8 H8 0.8648 . ?
O16 H16A 0.8623 . ?
O16 H16B 0.8643 . ?
O17 H17A 0.8680 . ?
O17 H17B 0.8626 . ?
O18 H18A 0.8555 . ?
O18 H18B 0.8682 . ?
O19 H19A 0.8615 . ?
O19 H19B 0.8597 . ?
O20 H20A 0.8500 . ?
O20 H20B 0.8499 . ?
O21 H21A 0.8500 . ?
O21 H21B 0.8500 . ?
O22 H22A 0.8923 . ?
O22 H22B 0.8732 . ?
